data_4118948
loop_
_publ_author_name
'Sharath Kandambeth'
'Arijit Mallick'
'Binit Lukose'
'Manoj V. Mane'
'Thomas Heine'
'Rahul Banerjee'

_publ_section_title
;
 Construction of Crystalline 2D Covalent Organic Frameworks with
 Remarkable Chemical (Acid/Base) Stability via a Combined Reversible and
 Irreversible Route
;
_journal_name_full 'Journal of the American Chemical Society'
_journal_page_first 19524
_journal_page_last 19527
_journal_paper_doi 10.1021/ja308278w
_journal_volume 134
_journal_year 2012
_chemical_compound_source 'see text'
_chemical_formula_moiety 'C6 H4 N O'
_chemical_formula_sum 'C6 H4 N O'
_chemical_formula_weight 106.10
_space_group_IT_number 175
_symmetry_cell_setting hexagonal
_symmetry_Int_Tables_number 175
_symmetry_space_group_name_Hall '-P 6'
_symmetry_space_group_name_H-M 'P 6/m'
_cell_angle_alpha 90
_cell_angle_beta 90
_cell_angle_gamma 120
_cell_formula_units_Z 6
_cell_length_a 22.55600
_cell_length_b 22.55600
_cell_length_c 3.40000
_cell_volume 1498.076
_computing_publication_material 'PLATON (Spek, 2003)'
_diffrn_radiation_probe x-ray
_diffrn_radiation_type MoK\a
_diffrn_radiation_wavelength 0.71073
_exptl_absorpt_coefficient_mu 0.048
_exptl_crystal_density_diffrn 0.685
_exptl_crystal_density_method 'Not Measured'
_exptl_crystal_F_000 330
_refine_ls_number_restraints 0
_cod_data_source_file ja308278w_si_002.cif
_cod_data_source_block block_1
_cod_original_cell_volume 1542.136
_cod_database_code 4118948

loop_
_symmetry_equiv_pos_site_id
_symmetry_equiv_pos_as_xyz
1 x,y,z
2 x-y,x,z
3 -y,x-y,z
4 -x,-y,z
5 -x+y,-x,z
6 y,-x+y,z
7 -x,-y,-z
8 -x+y,-x,-z
9 y,-x+y,-z
10 x,y,-z
11 x-y,x,-z
12 -y,x-y,-z

loop_
_atom_site_label
_atom_site_type_symbol
_atom_site_thermal_displace_type
_atom_site_fract_x
_atom_site_fract_y
_atom_site_fract_z
_atom_site_occupancy
_atom_site_U_iso_or_equiv
O O Uiso 0.28355 0.52709 0.50000 1.000 0.0500
N N Uiso 0.41129 0.55212 0.50000 1.000 0.0500
C C Uiso 0.30695 0.59146 0.50000 1.000 0.0500
C1 C Uiso 0.38113 0.64063 0.50000 1.000 0.0500
C5 C Uiso 0.42797 0.61784 0.50000 1.000 0.0500
C6 C Uiso 0.45481 0.52704 0.50000 1.000 0.0500
C7 C Uiso 0.42936 0.45590 0.50000 1.000 0.0500
C8 C Uiso 0.52674 0.57065 0.50000 1.000 0.0500
H H Uiso 0.37353 0.42043 0.50000 1.000 0.0600
H1 H Uiso 0.48370 0.65597 0.50000 1.000 0.0600
H1# H Uiso 0.54893 0.62685 0.50000 1.000 0.0600
H17 H Uiso 0.35757 0.51744 0.50000 1.000 0.0600

loop_
_atom_type_symbol
_atom_type_description
_atom_type_scat_dispersion_real
_atom_type_scat_dispersion_imag
_atom_type_scat_source
O O 0.0106 0.0060 'International Tables Vol C Tables 4.2.6.8 and 6.1.1.4'
N N 0.0061 0.0033 'International Tables Vol C Tables 4.2.6.8 and 6.1.1.4'
H H 0.0000 0.0000 'International Tables Vol C Tables 4.2.6.8 and 6.1.1.4'
C C 0.0033 0.0016 'International Tables Vol C Tables 4.2.6.8 and 6.1.1.4'

loop_
_geom_angle_atom_site_label_1
_geom_angle_atom_site_label_2
_geom_angle_atom_site_label_3
_geom_angle
_geom_angle_site_symmetry_1
_geom_angle_site_symmetry_3
_geom_angle_publ_flag
C5 N C6 127.05 . . yes
C6 N H17 119.00 . . no
C5 N H17 114.00 . . no
O C C1 120.17 . 5_565 yes
O C C1 121.69 . . yes
C1 C C1 118.14 . 5_565 no
C C1 C 121.86 . 3_665 no
C C1 C5 120.63 . . no
C C1 C5 117.51 3_665 . no
N C5 C1 124.59 . . yes
N C6 C8 121.82 . . yes
N C6 C7 120.51 . . yes
C7 C6 C8 117.67 . . no
C6 C7 C8 121.24 . 4_665 no
C6 C8 C7 121.10 . 4_665 no
N C5 H1 116.00 . . no
C1 C5 H1 119.00 . . no
C6 C7 H 120.00 . . no
C8 C7 H 119.00 4_665 . no
C6 C8 H1# 120.00 . . no
C7 C8 H1# 119.00 4_665 . no

loop_
_geom_bond_atom_site_label_1
_geom_bond_atom_site_label_2
_geom_bond_distance
_geom_bond_site_symmetry_2
_geom_bond_publ_flag
O C 1.2729 . yes
N C5 1.3346 . yes
N C6 1.3561 . yes
N H17 1.0600 . no
C C1 1.4797 5_565 no
C C1 1.4744 . no
C1 C5 1.3869 . no
C6 C8 1.4156 . no
C6 C7 1.4083 . no
C7 C8 1.3900 4_665 no
C5 H1 1.1100 . no
C7 H 1.1000 . no
C8 H1# 1.1100 . no

loop_
_geom_contact_atom_site_label_1
_geom_contact_atom_site_label_2
_geom_contact_distance
_geom_contact_site_symmetry_2
_geom_contact_publ_flag
O N 2.6446 . no
O H17 1.7900 . no
O H1 2.4000 5_565 no
O H1 2.4000 5_565 no
N O 2.6446 . no
C C 3.5000 1_554 no
C C 3.5000 1_556 no
C C 3.5000 10_555 no
C C 3.5000 10_557 no
C1 C1 3.5000 1_554 no
C1 C1 3.5000 10_557 no
C1 C1 3.5000 1_556 no
C1 C1 3.5000 10_555 no
C5 C5 3.5000 1_554 no
C5 C5 3.5000 10_555 no
C5 C5 3.5000 1_556 no
C5 C5 3.5000 10_557 no
C6 C6 3.5000 1_554 no
C6 C6 3.5000 10_557 no
C6 C6 3.5000 1_556 no
C6 C6 3.5000 10_555 no
C7 C7 3.5000 1_554 no
C7 C7 3.5000 10_555 no
C7 C7 3.5000 10_557 no
C7 C7 3.5000 1_556 no
C8 C8 3.5000 1_556 no
C8 C8 3.5000 10_557 no
C8 C8 3.5000 1_554 no
C8 C8 3.5000 10_555 no
C H17 2.4500 . no
C5 H1# 2.6300 . no
C8 H1 2.5500 . no
H H17 2.3900 . no
H1 C8 2.5500 . no
H1 H1# 1.8900 . no
H1 O 2.4000 3_665 no
H1 O 2.4000 3_665 no
H1# C5 2.6300 . no
H1# H1 1.8900 . no
H17 O 1.7900 . no
H17 C 2.4500 . no
H17 H 2.3900 . no

loop_
_geom_hbond_atom_site_label_D
_geom_hbond_atom_site_label_H
_geom_hbond_atom_site_label_A
_geom_hbond_distance_DH
_geom_hbond_distance_HA
_geom_hbond_distance_DA
_geom_hbond_angle_DHA
_geom_hbond_publ_flag
N H17 O 1.0600 1.7900 2.6446 134.00 yes

loop_
_geom_torsion_atom_site_label_1
_geom_torsion_atom_site_label_2
_geom_torsion_atom_site_label_3
_geom_torsion_atom_site_label_4
_geom_torsion
_geom_torsion_publ_flag
C5 N C6 C7 180.00 no
C5 N C6 C8 0.00 no
C6 N C5 C1 180.00 no
O C C1 C5 0.00 no
C C1 C5 N 0.00 no
